data_9005584
loop_
_publ_author_name
'Merlino, S.'
'Perchiazzi, N.'
'Franco, D.'

_publ_section_title
;
 Brochantite, Cu4SO4(OH)6: OD character, polytypism and crystal structures
 Sample: MDO_2 polytype
;
_journal_name_full 'European Journal of Mineralogy'
_journal_page_first 267
_journal_page_last 275
_journal_paper_doi 10.1127/0935-1221/2003/0015-0267
_journal_volume 15
_journal_year 2003
_chemical_compound_source 'Capo Calamita, Elba island, Tuscany, Italy'
_chemical_formula_sum 'Cu4 H6 O10 S'
_chemical_name_mineral Brochantite
_space_group_IT_number 14
_symmetry_space_group_name_Hall '-P 2xn'
_symmetry_space_group_name_H-M 'P 21/n 1 1'
_cell_angle_alpha 90.15
_cell_angle_beta 90
_cell_angle_gamma 90
_cell_formula_units_Z 4
_cell_length_a 12.776
_cell_length_b 9.869
_cell_length_c 6.026
_cell_volume 759.794
_database_code_amcsd 0006972
_exptl_crystal_density_diffrn 3.954
_cod_depositor_comments
;
  Z value inserted according to given formula.
                               Miguel.
;
_cod_original_formula_sum 'Cu4 S (O10 H6)'
_cod_database_code 9005584

loop_
_space_group_symop_operation_xyz
x,y,z
1/2+x,1/2-y,1/2-z
-x,-y,-z
1/2-x,1/2+y,1/2+z

loop_
_atom_site_label
_atom_site_fract_x
_atom_site_fract_y
_atom_site_fract_z
_atom_site_U_iso_or_equiv
_atom_site_type_symbol
_atom_site_attached_hydrogens
Cu1 0.20660 0.99020 0.37700 0.01180 Cu 0
Cu2 0.20190 0.99060 -0.12490 0.01350 Cu 0
Cu3 0.11830 0.26080 0.12610 0.01110 Cu 0
Cu4 0.12050 0.25690 0.62580 0.01090 Cu 0
S 0.38810 0.19910 0.12260 0.01500 S 0
O-H1 0.09100 0.13000 0.37400 0.01600 O 1
O-H2 0.08400 0.13600 -0.12500 0.00900 O 1
O-H3 0.15800 0.38100 0.37400 0.01400 O 1
O-H4 0.15800 0.38500 -0.12200 0.01200 O 1
O-H5 0.25800 0.09400 0.62800 0.02300 O 1
O-H6 0.14200 0.89700 0.12400 0.01900 O 1
O7 0.27500 0.14100 0.12600 0.02300 O 0
O8 0.38300 0.35200 0.12500 0.01600 O 0
O9 0.44200 0.14700 -0.08400 0.02300 O 0
O10 0.44300 0.15000 0.32900 0.02000 O 0

loop_
_cod_changelog_entry_id
_cod_changelog_entry_author
_cod_changelog_entry_date
_cod_changelog_entry_text
1
;cod-tools version 3.8.0
Id: cif_guess_AMCSD_atom_types 9574 2023-05-10 09:00:05Z saulius
;
2023-05-10T18:50:15+03:00
;Derived atom types and hydrogen counts
from atom names that follow the AMCSD naming convention
(Wat == water, O-H == hydroxyl).
;

loop_
_cod_related_entry_id
_cod_related_entry_database
_cod_related_entry_code
1 AMCSD 0006972
